data_2228492
loop_
_publ_author_name
'Zhang, Kou-Lin'
'Diao, Guo-Wang'
'Ng, Seik Weng'

_publ_section_title
;
 4-(4-Pyridyl)pyridinium
 3-amino-5-carboxy-2,4,6-triiodobenzoate--5-amino-2,4,6-triiodoisophthalic
 acid (1/1)
;
_journal_coeditor_code NK2065
_journal_issue 12
_journal_name_full 'Acta Crystallographica Section E'
_journal_page_first o3165
_journal_paper_doi 10.1107/S1600536810045514
_journal_volume 66
_journal_year 2010
_chemical_formula_iupac 'C10 H9 N2 +, C8 H3 I3 N O4 -, C8 H4 I3 N O4'
_chemical_formula_moiety 'C10 H9 N2 +, C8 H3 I3 N O4 -, C8 H4 I3 N O4'
_chemical_formula_sum 'C26 H16 I6 N4 O8'
_chemical_formula_weight 1273.83
_chemical_name_systematic
;
4-(4-Pyridyl)pyridinium
3-amino-5-carboxy-2,4,6-triiodobenzoate--5-amino-2,4,6-triiodoisophthalic acid
(1/1)
;
_space_group_IT_number 14
_symmetry_cell_setting monoclinic
_symmetry_space_group_name_Hall '-P 2ybc'
_symmetry_space_group_name_H-M 'P 1 21/c 1'
_atom_sites_solution_hydrogens geom
_atom_sites_solution_primary direct
_atom_sites_solution_secondary difmap
_audit_creation_method SHELXL-97
_cell_angle_alpha 90.00
_cell_angle_beta 106.5060(10)
_cell_angle_gamma 90.00
_cell_formula_units_Z 4
_cell_length_a 7.7388(4)
_cell_length_b 34.2377(19)
_cell_length_c 13.0739(7)
_cell_measurement_reflns_used 9939
_cell_measurement_temperature 295(2)
_cell_measurement_theta_max 27.4
_cell_measurement_theta_min 2.4
_cell_volume 3321.3(3)
_computing_cell_refinement 'SAINT (Bruker, 2007)'
_computing_data_collection 'APEX2 (Bruker, 2007)'
_computing_data_reduction 'SAINT (Bruker, 2007)'
_computing_molecular_graphics 'X-SEED (Barbour, 2001)'
_computing_publication_material 'publCIF (Westrip, 2010)'
_computing_structure_refinement 'SHELXL97 (Sheldrick, 2008)'
_computing_structure_solution 'SHELXS97 (Sheldrick, 2008)'
_diffrn_ambient_temperature 295(2)
_diffrn_measured_fraction_theta_full 0.987
_diffrn_measured_fraction_theta_max 0.987
_diffrn_measurement_device_type 'Bruker SMART APEX'
_diffrn_measurement_method \w
_diffrn_radiation_monochromator graphite
_diffrn_radiation_source 'fine-focus sealed tube'
_diffrn_radiation_type MoK\a
_diffrn_radiation_wavelength 0.71073
_diffrn_reflns_av_R_equivalents 0.0365
_diffrn_reflns_av_sigmaI/netI 0.0328
_diffrn_reflns_limit_h_max 9
_diffrn_reflns_limit_h_min -9
_diffrn_reflns_limit_k_max 44
_diffrn_reflns_limit_k_min -44
_diffrn_reflns_limit_l_max 16
_diffrn_reflns_limit_l_min -16
_diffrn_reflns_number 28196
_diffrn_reflns_theta_full 27.50
_diffrn_reflns_theta_max 27.50
_diffrn_reflns_theta_min 1.73
_diffrn_standards_decay_% 0
_diffrn_standards_interval_count 0
_diffrn_standards_interval_time 0
_diffrn_standards_number 0
_exptl_absorpt_coefficient_mu 5.664
_exptl_absorpt_correction_T_max 0.8051
_exptl_absorpt_correction_T_min 0.6600
_exptl_absorpt_correction_type multi-scan
_exptl_absorpt_process_details '(SADABS; Sheldrick, 1996)'
_exptl_crystal_colour Yellow
_exptl_crystal_density_diffrn 2.547
_exptl_crystal_density_method 'not measured'
_exptl_crystal_description Prism
_exptl_crystal_F_000 2328
_exptl_crystal_size_max 0.08
_exptl_crystal_size_mid 0.06
_exptl_crystal_size_min 0.04
_refine_diff_density_max 1.247
_refine_diff_density_min -1.262
_refine_ls_extinction_method none
_refine_ls_goodness_of_fit_ref 1.028
_refine_ls_hydrogen_treatment mixed
_refine_ls_matrix_type full
_refine_ls_number_parameters 429
_refine_ls_number_reflns 7506
_refine_ls_number_restraints 8
_refine_ls_restrained_S_all 1.028
_refine_ls_R_factor_all 0.0406
_refine_ls_R_factor_gt 0.0321
_refine_ls_shift/su_max 0.001
_refine_ls_shift/su_mean 0.001
_refine_ls_structure_factor_coef Fsqd
_refine_ls_weighting_details 'calc w=1/[\s^2^(Fo^2^)+(0.0387P)^2^+6.6421P] where P=(Fo^2^+2Fc^2^)/3'
_refine_ls_weighting_scheme calc
_refine_ls_wR_factor_gt 0.0781
_refine_ls_wR_factor_ref 0.0820
_reflns_number_gt 6365
_reflns_number_total 7506
_reflns_threshold_expression I>2\s(I)
_cod_data_source_file nk2065.cif
_cod_data_source_block I
_cod_original_sg_symbol_H-M 'P 21/c'
_cod_database_code 2228492
_cod_database_fobs_code 2228492

loop_
_symmetry_equiv_pos_as_xyz
'x, y, z'
'-x, y+1/2, -z+1/2'
'-x, -y, -z'
'x, -y-1/2, z-1/2'

loop_
_atom_site_type_symbol
_atom_site_label
_atom_site_fract_x
_atom_site_fract_y
_atom_site_fract_z
_atom_site_U_iso_or_equiv
_atom_site_adp_type
_atom_site_calc_flag
_atom_site_refinement_flags
_atom_site_occupancy
_atom_site_disorder_assembly
_atom_site_disorder_group
I I1 0.89589(4) 0.633599(10) 0.26091(3) 0.03827(9) Uani d . 1 . .
I I2 0.17486(6) 0.713602(10) 0.08490(4) 0.05879(13) Uani d . 1 . .
I I3 0.22245(5) 0.537807(9) 0.07851(3) 0.03820(9) Uani d . 1 . .
I I4 0.63572(4) 0.521651(8) 0.65077(2) 0.03066(8) Uani d . 1 . .
I I5 0.57056(6) 0.666532(10) 0.90690(3) 0.04259(10) Uani d . 1 . .
I I6 0.36084(5) 0.672374(10) 0.42509(3) 0.04230(10) Uani d . 1 . .
O O1 0.6872(5) 0.54473(9) 0.2775(2) 0.0315(7) Uani d . 1 . .
O O2 0.6823(5) 0.54041(10) 0.1070(3) 0.0370(8) Uani d . 1 . .
O O3 0.6689(6) 0.71617(11) 0.1148(3) 0.0430(9) Uani d D 1 . .
H H3O 0.724(12) 0.7376(14) 0.130(7) 0.12(4) Uiso d D 1 . .
O O4 0.6193(7) 0.72189(11) 0.2738(3) 0.0577(12) Uani d . 1 . .
O O5 0.6413(5) 0.58392(11) 0.4353(3) 0.0368(8) Uani d D 1 . .
H H5O 0.628(8) 0.5720(16) 0.377(3) 0.055(19) Uiso d D 1 . .
O O6 0.3505(5) 0.56703(11) 0.4066(3) 0.0432(9) Uani d . 1 . .
O O7 0.5332(5) 0.56640(12) 0.9082(3) 0.0394(8) Uani d D 1 . .
H H7O 0.575(9) 0.5570(19) 0.970(2) 0.07(2) Uiso d D 1 . .
O O8 0.8114(5) 0.56830(13) 0.8926(3) 0.0449(9) Uani d . 1 . .
N N1 0.0653(6) 0.62476(12) 0.0256(4) 0.0362(9) Uani d D 1 . .
H H11 0.004(7) 0.6029(9) 0.018(4) 0.045(16) Uiso d D 1 . .
H H12 -0.001(7) 0.6455(11) 0.029(5) 0.048(17) Uiso d D 1 . .
N N2 0.4185(7) 0.69823(12) 0.6687(4) 0.0423(11) Uani d D 1 . .
H H21 0.461(8) 0.7106(16) 0.730(3) 0.052(18) Uiso d D 1 . .
H H22 0.412(8) 0.7143(14) 0.615(3) 0.048(17) Uiso d D 1 . .
N N3 0.8284(5) 0.47376(12) 0.3134(3) 0.0324(9) Uani d D 1 . .
H H3 0.787(8) 0.4976(7) 0.299(5) 0.055(18) Uiso d D 1 . .
N N4 1.1535(6) 0.28111(12) 0.3578(4) 0.0399(10) Uani d . 1 . .
C C1 0.6421(6) 0.55702(12) 0.1815(3) 0.0255(9) Uani d . 1 . .
C C2 0.5326(6) 0.59425(12) 0.1600(3) 0.0228(9) Uani d . 1 . .
C C3 0.6155(6) 0.63055(12) 0.1880(3) 0.0241(9) Uani d . 1 . .
C C4 0.5151(6) 0.66494(12) 0.1677(3) 0.0258(9) Uani d . 1 . .
C C5 0.3306(6) 0.66243(12) 0.1171(4) 0.0263(9) Uani d . 1 . .
C C6 0.2431(6) 0.62650(12) 0.0846(3) 0.0262(9) Uani d . 1 . .
C C7 0.3500(6) 0.59272(12) 0.1111(3) 0.0248(9) Uani d . 1 . .
C C8 0.6070(7) 0.70421(13) 0.1925(4) 0.0315(10) Uani d . 1 . .
C C9 0.6552(6) 0.57584(13) 0.8604(3) 0.0256(9) Uani d . 1 . .
C C10 0.5792(6) 0.59878(13) 0.7573(3) 0.0230(9) Uani d . 1 . .
C C11 0.5321(7) 0.63773(13) 0.7594(3) 0.0281(9) Uani d . 1 . .
C C12 0.4688(6) 0.66010(13) 0.6662(4) 0.0282(9) Uani d . 1 . .
C C13 0.4532(6) 0.64080(13) 0.5687(3) 0.0256(9) Uani d . 1 . .
C C14 0.5027(6) 0.60201(12) 0.5647(3) 0.0228(8) Uani d . 1 . .
C C15 0.5677(6) 0.58054(12) 0.6596(3) 0.0244(9) Uani d . 1 . .
C C16 0.4885(6) 0.58222(13) 0.4591(3) 0.0267(9) Uani d . 1 . .
C C17 0.8615(7) 0.45571(14) 0.4059(4) 0.0361(11) Uani d . 1 . .
H H17 0.8434 0.4689 0.4641 0.043 Uiso calc R 1 . .
C C18 0.9221(7) 0.41776(14) 0.4184(4) 0.0329(10) Uani d . 1 . .
H H18 0.9461 0.4056 0.4846 0.040 Uiso calc R 1 . .
C C19 0.9471(6) 0.39770(12) 0.3306(4) 0.0258(9) Uani d . 1 . .
C C20 0.9103(7) 0.41793(14) 0.2341(4) 0.0337(11) Uani d . 1 . .
H H20 0.9257 0.4057 0.1737 0.040 Uiso calc R 1 . .
C C21 0.8514(7) 0.45584(15) 0.2286(4) 0.0375(11) Uani d . 1 . .
H H21A 0.8271 0.4692 0.1641 0.045 Uiso calc R 1 . .
C C22 1.1572(7) 0.30185(14) 0.4440(4) 0.0393(12) Uani d . 1 . .
H H22A 1.2063 0.2907 0.5109 0.047 Uiso calc R 1 . .
C C23 1.0905(7) 0.33952(14) 0.4377(4) 0.0381(12) Uani d . 1 . .
H H23 1.0955 0.3532 0.4999 0.046 Uiso calc R 1 . .
C C24 1.0163(6) 0.35702(13) 0.3398(4) 0.0273(9) Uani d . 1 . .
C C25 1.0087(9) 0.33460(16) 0.2503(5) 0.0474(14) Uani d . 1 . .
H H25 0.9564 0.3446 0.1823 0.057 Uiso calc R 1 . .
C C26 1.0804(9) 0.29694(16) 0.2632(5) 0.0505(15) Uani d . 1 . .
H H26 1.0766 0.2823 0.2026 0.061 Uiso calc R 1 . .

loop_
_atom_site_aniso_label
_atom_site_aniso_U_11
_atom_site_aniso_U_22
_atom_site_aniso_U_33
_atom_site_aniso_U_12
_atom_site_aniso_U_13
_atom_site_aniso_U_23
I1 0.03160(17) 0.04546(19) 0.03463(18) -0.00668(14) 0.00433(13) 0.00376(14)
I2 0.0485(2) 0.02261(17) 0.1008(4) 0.00977(15) 0.0140(2) 0.00154(18)
I3 0.0456(2) 0.02220(15) 0.03956(19) -0.00873(13) 0.00046(15) 0.00157(12)
I4 0.04117(18) 0.02040(14) 0.02876(16) 0.00191(12) 0.00727(13) -0.00067(11)
I5 0.0665(2) 0.03696(18) 0.02578(17) 0.00401(16) 0.01550(16) -0.00919(13)
I6 0.0586(2) 0.03503(18) 0.02813(17) 0.00338(15) 0.00399(15) 0.00980(13)
O1 0.048(2) 0.0260(16) 0.0220(16) 0.0110(14) 0.0115(14) 0.0039(12)
O2 0.055(2) 0.0356(19) 0.0235(16) 0.0134(16) 0.0155(16) 0.0004(14)
O3 0.063(3) 0.034(2) 0.036(2) -0.0227(18) 0.0215(18) -0.0058(16)
O4 0.106(4) 0.032(2) 0.041(2) -0.021(2) 0.031(2) -0.0154(17)
O5 0.048(2) 0.040(2) 0.0256(18) -0.0024(16) 0.0162(16) -0.0078(15)
O6 0.047(2) 0.044(2) 0.0331(19) -0.0068(17) 0.0031(17) -0.0128(16)
O7 0.0347(19) 0.054(2) 0.033(2) 0.0066(16) 0.0138(16) 0.0192(17)
O8 0.0283(19) 0.066(3) 0.037(2) 0.0010(17) 0.0044(15) 0.0109(18)
N1 0.031(2) 0.027(2) 0.044(2) -0.0006(17) 0.0019(19) -0.0031(19)
N2 0.073(3) 0.020(2) 0.035(3) 0.011(2) 0.017(2) 0.0015(18)
N3 0.031(2) 0.027(2) 0.040(2) 0.0103(17) 0.0100(18) 0.0067(17)
N4 0.048(3) 0.024(2) 0.052(3) 0.0102(18) 0.020(2) 0.0028(19)
C1 0.032(2) 0.0177(19) 0.026(2) -0.0002(17) 0.0067(18) 0.0001(17)
C2 0.035(2) 0.0186(19) 0.0145(19) 0.0001(17) 0.0065(17) 0.0022(15)
C3 0.025(2) 0.028(2) 0.020(2) -0.0031(17) 0.0066(17) -0.0006(17)
C4 0.040(3) 0.0163(19) 0.023(2) -0.0027(17) 0.0116(19) -0.0006(16)
C5 0.034(2) 0.0162(19) 0.030(2) 0.0028(17) 0.0112(19) 0.0021(17)
C6 0.035(2) 0.023(2) 0.022(2) 0.0023(18) 0.0102(18) 0.0008(17)
C7 0.035(2) 0.0157(18) 0.023(2) -0.0047(17) 0.0080(18) -0.0014(16)
C8 0.044(3) 0.018(2) 0.033(2) -0.0019(19) 0.011(2) -0.0022(18)
C9 0.033(3) 0.025(2) 0.019(2) -0.0019(18) 0.0067(18) -0.0033(16)
C10 0.024(2) 0.027(2) 0.018(2) -0.0044(17) 0.0061(16) -0.0021(16)
C11 0.039(3) 0.025(2) 0.021(2) -0.0028(19) 0.0092(19) -0.0037(17)
C12 0.034(3) 0.020(2) 0.031(2) -0.0035(18) 0.009(2) -0.0039(17)
C13 0.030(2) 0.027(2) 0.019(2) 0.0010(18) 0.0044(17) 0.0050(17)
C14 0.028(2) 0.0212(19) 0.021(2) -0.0026(16) 0.0088(17) -0.0015(16)
C15 0.028(2) 0.020(2) 0.025(2) -0.0013(16) 0.0073(18) -0.0020(17)
C16 0.034(3) 0.023(2) 0.021(2) 0.0009(18) 0.0050(19) 0.0002(17)
C17 0.041(3) 0.030(2) 0.039(3) 0.011(2) 0.015(2) -0.001(2)
C18 0.043(3) 0.026(2) 0.032(2) 0.010(2) 0.015(2) 0.0045(19)
C19 0.027(2) 0.022(2) 0.029(2) 0.0044(17) 0.0088(18) 0.0023(17)
C20 0.044(3) 0.027(2) 0.033(3) 0.003(2) 0.015(2) 0.0045(19)
C21 0.046(3) 0.035(3) 0.034(3) 0.007(2) 0.015(2) 0.008(2)
C22 0.049(3) 0.026(2) 0.042(3) 0.008(2) 0.010(2) 0.004(2)
C23 0.050(3) 0.027(2) 0.038(3) 0.007(2) 0.014(2) 0.003(2)
C24 0.026(2) 0.025(2) 0.032(2) 0.0052(17) 0.0108(19) 0.0011(18)
C25 0.064(4) 0.037(3) 0.039(3) 0.015(3) 0.011(3) 0.004(2)
C26 0.078(4) 0.033(3) 0.041(3) 0.016(3) 0.018(3) -0.004(2)

loop_
_atom_type_symbol
_atom_type_description
_atom_type_scat_dispersion_real
_atom_type_scat_dispersion_imag
_atom_type_scat_source
C C 0.0033 0.0016 'International Tables Vol C Tables 4.2.6.8 and 6.1.1.4'
H H 0.0000 0.0000 'International Tables Vol C Tables 4.2.6.8 and 6.1.1.4'
N N 0.0061 0.0033 'International Tables Vol C Tables 4.2.6.8 and 6.1.1.4'
O O 0.0106 0.0060 'International Tables Vol C Tables 4.2.6.8 and 6.1.1.4'
I I -0.4742 1.8119 'International Tables Vol C Tables 4.2.6.8 and 6.1.1.4'

loop_
_geom_angle_atom_site_label_1
_geom_angle_atom_site_label_2
_geom_angle_atom_site_label_3
_geom_angle_site_symmetry_1
_geom_angle_site_symmetry_3
_geom_angle
_geom_angle_publ_flag
C8 O3 H3O . . 111(6) ?
C16 O5 H5O . . 108(4) ?
C9 O7 H7O . . 115(5) ?
C6 N1 H11 . . 122(4) ?
C6 N1 H12 . . 116(4) ?
H11 N1 H12 . . 113(6) ?
C12 N2 H21 . . 117(4) ?
C12 N2 H22 . . 122(4) ?
H21 N2 H22 . . 110(6) ?
C17 N3 C21 . . 121.0(4) ?
C17 N3 H3 . . 127(4) ?
C21 N3 H3 . . 112(4) ?
C26 N4 C22 . . 118.5(4) ?
O2 C1 O1 . . 124.1(4) ?
O2 C1 C2 . . 119.6(4) ?
O1 C1 C2 . . 116.3(4) ?
C7 C2 C3 . . 119.3(4) ?
C7 C2 C1 . . 120.1(4) ?
C3 C2 C1 . . 120.6(4) ?
C4 C3 C2 . . 120.7(4) ?
C4 C3 I1 . . 119.4(3) ?
C2 C3 I1 . . 119.9(3) ?
C3 C4 C5 . . 118.6(4) ?
C3 C4 C8 . . 120.5(4) ?
C5 C4 C8 . . 120.8(4) ?
C4 C5 C6 . . 122.4(4) ?
C4 C5 I2 . . 119.7(3) ?
C6 C5 I2 . . 117.9(3) ?
N1 C6 C7 . . 121.8(4) ?
N1 C6 C5 . . 121.7(4) ?
C7 C6 C5 . . 116.4(4) ?
C2 C7 C6 . . 122.5(4) ?
C2 C7 I3 . . 119.2(3) ?
C6 C7 I3 . . 118.3(3) ?
O4 C8 O3 . . 125.1(4) ?
O4 C8 C4 . . 123.4(4) ?
O3 C8 C4 . . 111.4(4) ?
O8 C9 O7 . . 125.0(4) ?
O8 C9 C10 . . 121.5(4) ?
O7 C9 C10 . . 113.5(4) ?
C11 C10 C15 . . 119.9(4) ?
C11 C10 C9 . . 121.0(4) ?
C15 C10 C9 . . 119.0(4) ?
C10 C11 C12 . . 122.5(4) ?
C10 C11 I5 . . 119.9(3) ?
C12 C11 I5 . . 117.5(3) ?
N2 C12 C11 . . 122.2(4) ?
N2 C12 C13 . . 121.2(4) ?
C11 C12 C13 . . 116.6(4) ?
C14 C13 C12 . . 122.0(4) ?
C14 C13 I6 . . 119.0(3) ?
C12 C13 I6 . . 119.0(3) ?
C13 C14 C15 . . 120.0(4) ?
C13 C14 C16 . . 120.9(4) ?
C15 C14 C16 . . 119.1(4) ?
C10 C15 C14 . . 119.0(4) ?
C10 C15 I4 . . 121.8(3) ?
C14 C15 I4 . . 119.1(3) ?
O6 C16 O5 . . 126.6(4) ?
O6 C16 C14 . . 122.2(4) ?
O5 C16 C14 . . 111.2(4) ?
N3 C17 C18 . . 121.6(5) ?
N3 C17 H17 . . 119.2 ?
C18 C17 H17 . . 119.2 ?
C17 C18 C19 . . 119.2(4) ?
C17 C18 H18 . . 120.4 ?
C19 C18 H18 . . 120.4 ?
C20 C19 C18 . . 117.3(4) ?
C20 C19 C24 . . 121.0(4) ?
C18 C19 C24 . . 121.7(4) ?
C21 C20 C19 . . 119.8(4) ?
C21 C20 H20 . . 120.1 ?
C19 C20 H20 . . 120.1 ?
N3 C21 C20 . . 121.1(5) ?
N3 C21 H21A . . 119.4 ?
C20 C21 H21A . . 119.4 ?
N4 C22 C23 . . 122.1(5) ?
N4 C22 H22A . . 119.0 ?
C23 C22 H22A . . 119.0 ?
C24 C23 C22 . . 120.6(5) ?
C24 C23 H23 . . 119.7 ?
C22 C23 H23 . . 119.7 ?
C23 C24 C25 . . 116.6(4) ?
C23 C24 C19 . . 121.8(4) ?
C25 C24 C19 . . 121.5(4) ?
C24 C25 C26 . . 119.3(5) ?
C24 C25 H25 . . 120.3 ?
C26 C25 H25 . . 120.3 ?
N4 C26 C25 . . 122.8(5) ?
N4 C26 H26 . . 118.6 ?
C25 C26 H26 . . 118.6 ?

loop_
_geom_bond_atom_site_label_1
_geom_bond_atom_site_label_2
_geom_bond_site_symmetry_2
_geom_bond_distance
_geom_bond_publ_flag
I1 C3 . 2.110(4) ?
I2 C5 . 2.100(4) ?
I3 C7 . 2.110(4) ?
I4 C15 . 2.095(4) ?
I5 C11 . 2.111(4) ?
I6 C13 . 2.108(4) ?
O1 C1 . 1.276(5) ?
O2 C1 . 1.241(5) ?
O3 C8 . 1.307(6) ?
O3 H3O . 0.840(10) ?
O4 C8 . 1.203(6) ?
O5 C16 . 1.307(6) ?
O5 H5O . 0.840(10) ?
O6 C16 . 1.211(6) ?
O7 C9 . 1.313(6) ?
O7 H7O . 0.840(10) ?
O8 C9 . 1.190(6) ?
N1 C6 . 1.374(6) ?
N1 H11 . 0.880(10) ?
N1 H12 . 0.880(10) ?
N2 C12 . 1.366(6) ?
N2 H21 . 0.880(10) ?
N2 H22 . 0.880(10) ?
N3 C17 . 1.316(6) ?
N3 C21 . 1.323(7) ?
N3 H3 . 0.878(10) ?
N4 C26 . 1.322(7) ?
N4 C22 . 1.325(7) ?
C1 C2 . 1.512(6) ?
C2 C7 . 1.376(6) ?
C2 C3 . 1.399(6) ?
C3 C4 . 1.394(6) ?
C4 C5 . 1.395(7) ?
C4 C8 . 1.513(6) ?
C5 C6 . 1.410(6) ?
C6 C7 . 1.407(6) ?
C9 C10 . 1.526(6) ?
C10 C11 . 1.385(6) ?
C10 C15 . 1.402(6) ?
C11 C12 . 1.404(6) ?
C12 C13 . 1.409(6) ?
C13 C14 . 1.388(6) ?
C14 C15 . 1.406(6) ?
C14 C16 . 1.513(6) ?
C17 C18 . 1.375(6) ?
C17 H17 . 0.9300 ?
C18 C19 . 1.398(6) ?
C18 H18 . 0.9300 ?
C19 C20 . 1.396(6) ?
C19 C24 . 1.485(6) ?
C20 C21 . 1.371(7) ?
C20 H20 . 0.9300 ?
C21 H21A . 0.9300 ?
C22 C23 . 1.383(7) ?
C22 H22A . 0.9300 ?
C23 C24 . 1.382(7) ?
C23 H23 . 0.9300 ?
C24 C25 . 1.387(7) ?
C25 C26 . 1.395(7) ?
C25 H25 . 0.9300 ?
C26 H26 . 0.9300 ?

loop_
_geom_hbond_atom_site_label_D
_geom_hbond_atom_site_label_H
_geom_hbond_atom_site_label_A
_geom_hbond_site_symmetry_A
_geom_hbond_distance_DH
_geom_hbond_distance_HA
_geom_hbond_distance_DA
_geom_hbond_angle_DHA
_geom_hbond_publ_flag
N1 H11 O8 1_454 0.880(10) 2.22(4) 2.946(6) 141(5) yes
N3 H3 O1 . 0.880(10) 1.780(10) 2.651(5) 174(6) yes
O3 H3o N4 2_755 0.840(10) 1.75(2) 2.585(5) 171(9) yes
O5 H5o O1 . 0.840(10) 1.77(3) 2.568(4) 159(6) yes
O7 H7o O2 1_556 0.840(10) 1.840(10) 2.679(5) 174(7) yes

loop_
_geom_torsion_atom_site_label_1
_geom_torsion_atom_site_label_2
_geom_torsion_atom_site_label_3
_geom_torsion_atom_site_label_4
_geom_torsion_site_symmetry_1
_geom_torsion_site_symmetry_2
_geom_torsion_site_symmetry_3
_geom_torsion_site_symmetry_4
_geom_torsion
_geom_torsion_publ_flag
O2 C1 C2 C7 . . . . 76.5(6) ?
O1 C1 C2 C7 . . . . -103.4(5) ?
O2 C1 C2 C3 . . . . -102.6(5) ?
O1 C1 C2 C3 . . . . 77.5(5) ?
C7 C2 C3 C4 . . . . 0.5(6) ?
C1 C2 C3 C4 . . . . 179.6(4) ?
C7 C2 C3 I1 . . . . -179.1(3) ?
C1 C2 C3 I1 . . . . 0.0(5) ?
C2 C3 C4 C5 . . . . -1.2(6) ?
I1 C3 C4 C5 . . . . 178.4(3) ?
C2 C3 C4 C8 . . . . -176.6(4) ?
I1 C3 C4 C8 . . . . 3.0(5) ?
C3 C4 C5 C6 . . . . -0.8(7) ?
C8 C4 C5 C6 . . . . 174.5(4) ?
C3 C4 C5 I2 . . . . -179.9(3) ?
C8 C4 C5 I2 . . . . -4.5(6) ?
C4 C5 C6 N1 . . . . -173.5(4) ?
I2 C5 C6 N1 . . . . 5.6(6) ?
C4 C5 C6 C7 . . . . 3.3(6) ?
I2 C5 C6 C7 . . . . -177.6(3) ?
C3 C2 C7 C6 . . . . 2.2(6) ?
C1 C2 C7 C6 . . . . -176.9(4) ?
C3 C2 C7 I3 . . . . -175.9(3) ?
C1 C2 C7 I3 . . . . 5.1(5) ?
N1 C6 C7 C2 . . . . 172.8(4) ?
C5 C6 C7 C2 . . . . -4.0(6) ?
N1 C6 C7 I3 . . . . -9.1(6) ?
C5 C6 C7 I3 . . . . 174.0(3) ?
C3 C4 C8 O4 . . . . -96.2(6) ?
C5 C4 C8 O4 . . . . 88.5(7) ?
C3 C4 C8 O3 . . . . 84.2(5) ?
C5 C4 C8 O3 . . . . -91.1(5) ?
O8 C9 C10 C11 . . . . -104.2(6) ?
O7 C9 C10 C11 . . . . 74.8(5) ?
O8 C9 C10 C15 . . . . 71.9(6) ?
O7 C9 C10 C15 . . . . -109.2(5) ?
C15 C10 C11 C12 . . . . 1.3(7) ?
C9 C10 C11 C12 . . . . 177.3(4) ?
C15 C10 C11 I5 . . . . -174.7(3) ?
C9 C10 C11 I5 . . . . 1.3(6) ?
C10 C11 C12 N2 . . . . 178.4(5) ?
I5 C11 C12 N2 . . . . -5.5(6) ?
C10 C11 C12 C13 . . . . 0.6(7) ?
I5 C11 C12 C13 . . . . 176.7(3) ?
N2 C12 C13 C14 . . . . -179.6(5) ?
C11 C12 C13 C14 . . . . -1.9(7) ?
N2 C12 C13 I6 . . . . 2.7(6) ?
C11 C12 C13 I6 . . . . -179.6(3) ?
C12 C13 C14 C15 . . . . 1.2(7) ?
I6 C13 C14 C15 . . . . 178.9(3) ?
C12 C13 C14 C16 . . . . -178.6(4) ?
I6 C13 C14 C16 . . . . -1.0(6) ?
C11 C10 C15 C14 . . . . -2.0(6) ?
C9 C10 C15 C14 . . . . -178.1(4) ?
C11 C10 C15 I4 . . . . -179.7(3) ?
C9 C10 C15 I4 . . . . 4.2(6) ?
C13 C14 C15 C10 . . . . 0.8(6) ?
C16 C14 C15 C10 . . . . -179.4(4) ?
C13 C14 C15 I4 . . . . 178.6(3) ?
C16 C14 C15 I4 . . . . -1.6(5) ?
C13 C14 C16 O6 . . . . -86.0(6) ?
C15 C14 C16 O6 . . . . 94.1(6) ?
C13 C14 C16 O5 . . . . 94.3(5) ?
C15 C14 C16 O5 . . . . -85.6(5) ?
C21 N3 C17 C18 . . . . 0.5(8) ?
N3 C17 C18 C19 . . . . -0.8(8) ?
C17 C18 C19 C20 . . . . 0.7(7) ?
C17 C18 C19 C24 . . . . 178.6(5) ?
C18 C19 C20 C21 . . . . -0.3(7) ?
C24 C19 C20 C21 . . . . -178.2(5) ?
C17 N3 C21 C20 . . . . 0.0(8) ?
C19 C20 C21 N3 . . . . 0.0(8) ?
C26 N4 C22 C23 . . . . -1.3(9) ?
N4 C22 C23 C24 . . . . 0.1(9) ?
C22 C23 C24 C25 . . . . 1.6(8) ?
C22 C23 C24 C19 . . . . -178.7(5) ?
C20 C19 C24 C23 . . . . 165.6(5) ?
C18 C19 C24 C23 . . . . -12.2(7) ?
C20 C19 C24 C25 . . . . -14.8(7) ?
C18 C19 C24 C25 . . . . 167.4(5) ?
C23 C24 C25 C26 . . . . -2.2(9) ?
C19 C24 C25 C26 . . . . 178.1(5) ?
C22 N4 C26 C25 . . . . 0.6(9) ?
C24 C25 C26 N4 . . . . 1.2(10) ?

loop_
_cod_related_entry_id
_cod_related_entry_database
_cod_related_entry_code
1 ChemSpider 30656384
